data_7200125
loop_
_publ_author_name
'Kendrick, John'
'Gourlay, Matthew D.'
'Neumann, Marcus A.'
'Leusen, Frank J. J.'

_publ_section_title
;
 Predicting spontaneous racemate resolution using recent developments in
 crystal structure prediction
;
_journal_issue 11
_journal_name_full CrystEngComm
_journal_page_first 2391
_journal_page_last 2399
_journal_paper_doi 10.1039/b909038j
_journal_volume 11
_journal_year 2009
_space_group_IT_number 14
_symmetry_cell_setting monoclinic
_symmetry_Int_Tables_number 14
_symmetry_space_group_name_Hall '-P 2ybc'
_symmetry_space_group_name_H-M 'P 1 21/c 1'
_cell_angle_alpha 90.000000
_cell_angle_beta 115.601452
_cell_angle_gamma 90.000000
_cell_length_a 4.860106
_cell_length_b 16.202530
_cell_length_c 7.795052
_cell_volume 553.564
_cod_data_source_file 5HMO_racemic.cif
_cod_data_source_block 5HMO_R_8
_cod_original_sg_symbol_H-M 'P 2_1/c'
_cod_struct_determination_method theoretical
_cod_database_code 7200125

loop_
_symmetry_equiv_pos_site_id
_symmetry_equiv_pos_as_xyz
1 x,y,z
2 -x,y+1/2,-z+1/2
3 -x,-y,-z
4 x,-y+1/2,z+1/2

loop_
_atom_site_label
_atom_site_type_symbol
_atom_site_fract_x
_atom_site_fract_y
_atom_site_fract_z
C46 C 0.489205 0.143503 1.869565
C47 C 0.212977 0.111649 1.690318
O48 O 0.294241 0.026370 1.665563
C49 C 0.577574 0.009549 1.799972
N50 N 0.694117 0.073061 1.919350
O51 O 0.700619 -0.058745 1.805140
C52 C 0.152675 0.160704 1.511407
O53 O 0.418038 0.167995 1.479013
H54 H 0.591593 0.197955 1.836699
H55 H 0.427186 0.159124 1.985038
H56 H 0.003260 0.108090 1.710069
H57 H 0.913622 0.071268 2.026992
H58 H -0.036359 0.131771 1.389841
H59 H 0.078321 0.222810 1.531119
H60 H 0.403845 0.125049 1.384965
